data_7247295
loop_
_publ_author_name
'Cioc, R&#x103;zvan C'
'Harsevoort, Eva'
'Lutz, Martin'
'Bruijnincx, Pieter C. A.'

_publ_section_title
;
 Efficient synthesis of fully renewable, furfural-derived building blocks
 <i>via</i> formal Diels-Alder cycloaddition of atypical addends.
;
_journal_issue 23
_journal_name_full 'Green chemistry : an international journal and green chemistry resource : GC'
_journal_page_first 9689
_journal_page_last 9694
_journal_paper_doi 10.1039/d3gc02357e
_journal_volume 25
_journal_year 2023
_chemical_formula_moiety 'C11 H13 Br O3'
_chemical_formula_sum 'C11 H13 Br O3'
_chemical_formula_weight 273.12
_space_group_crystal_system triclinic
_space_group_IT_number 2
_space_group_name_Hall '-P 1'
_space_group_name_H-M_alt 'P -1'
_atom_sites_solution_hydrogens difmap
_atom_sites_solution_primary dual
_atom_sites_solution_secondary difmap
_audit_creation_method SHELXL-2018/3
_audit_update_record
;
2021-12-06 deposited with the CCDC.	2023-08-30 downloaded from the CCDC.
;
_cell_angle_alpha 107.710(4)
_cell_angle_beta 98.149(4)
_cell_angle_gamma 105.204(4)
_cell_formula_units_Z 2
_cell_length_a 5.8474(4)
_cell_length_b 9.4994(5)
_cell_length_c 11.3086(6)
_cell_measurement_reflns_used 8217
_cell_measurement_temperature 150(2)
_cell_measurement_theta_max 27.53
_cell_measurement_theta_min 1.94
_cell_volume 560.43(6)
_computing_cell_refinement Peakref
_computing_data_collection Apex3
_computing_data_reduction 'Eval15, Sadabs'
_computing_structure_refinement 'SHELXL-2018/3 (Sheldrick, 2018)'
_computing_structure_solution SHELXT
_diffrn_ambient_temperature 150(2)
_diffrn_measured_fraction_theta_full 1.000
_diffrn_measured_fraction_theta_max 1.000
_diffrn_measurement_device_type 'Bruker Kappa ApexII'
_diffrn_measurement_method '\f and \w scans'
_diffrn_radiation_type MoK\a
_diffrn_radiation_wavelength 0.71073
_diffrn_reflns_av_R_equivalents 0.0273
_diffrn_reflns_av_unetI/netI 0.0224
_diffrn_reflns_Laue_measured_fraction_full 1.000
_diffrn_reflns_Laue_measured_fraction_max 1.000
_diffrn_reflns_limit_h_max 7
_diffrn_reflns_limit_h_min -7
_diffrn_reflns_limit_k_max 12
_diffrn_reflns_limit_k_min -12
_diffrn_reflns_limit_l_max 14
_diffrn_reflns_limit_l_min -14
_diffrn_reflns_number 9421
_diffrn_reflns_point_group_measured_fraction_full 1.000
_diffrn_reflns_point_group_measured_fraction_max 1.000
_diffrn_reflns_theta_full 25.242
_diffrn_reflns_theta_max 27.497
_diffrn_reflns_theta_min 1.948
_diffrn_source 'sealed tube'
_exptl_absorpt_coefficient_mu 3.652
_exptl_absorpt_correction_T_max 0.7186
_exptl_absorpt_correction_T_min 0.3673
_exptl_absorpt_correction_type numerical
_exptl_absorpt_process_details
;
 SADABS 2016/2: Krause, L., Herbst-Irmer, R., Sheldrick G.M. & Stalke D.,
 J. Appl. Cryst. 48 (2015) 3-10
;
_exptl_crystal_colour colourless
_exptl_crystal_density_diffrn 1.619
_exptl_crystal_description block
_exptl_crystal_F_000 276
_exptl_crystal_size_max 0.37
_exptl_crystal_size_mid 0.24
_exptl_crystal_size_min 0.10
_refine_diff_density_max 0.565
_refine_diff_density_min -0.280
_refine_diff_density_rms 0.060
_refine_ls_extinction_method none
_refine_ls_goodness_of_fit_ref 1.064
_refine_ls_hydrogen_treatment constr
_refine_ls_matrix_type full
_refine_ls_number_parameters 136
_refine_ls_number_reflns 2576
_refine_ls_number_restraints 0
_refine_ls_restrained_S_all 1.064
_refine_ls_R_factor_all 0.0276
_refine_ls_R_factor_gt 0.0240
_refine_ls_shift/su_max 0.001
_refine_ls_shift/su_mean 0.000
_refine_ls_structure_factor_coef Fsqd
_refine_ls_weighting_details 'w=1/[\s^2^(Fo^2^)+(0.0348P)^2^+0.1683P] where P=(Fo^2^+2Fc^2^)/3'
_refine_ls_weighting_scheme calc
_refine_ls_wR_factor_gt 0.0610
_refine_ls_wR_factor_ref 0.0622
_reflns_Friedel_coverage 0.000
_reflns_number_gt 2363
_reflns_number_total 2576
_reflns_threshold_expression 'I > 2\s(I)'
_cod_data_source_file d3gc02357e2.cif
_cod_data_source_block l1229a
_cod_depositor_comments 'Adding full bibliography for 7247295--7247296.cif.'
_cod_original_cell_volume 560.42(6)
_cod_database_code 7247295
_shelx_shelxl_version_number 2018/3
_shelx_space_group_comment
;
The symmetry employed for this shelxl refinement is uniquely defined
by the following loop, which should always be used as a source of
symmetry information in preference to the above space-group names.
They are only intended as comments.
;

loop_
_space_group_symop_operation_xyz
'x, y, z'
'-x, -y, -z'

loop_
_atom_site_label
_atom_site_type_symbol
_atom_site_fract_x
_atom_site_fract_y
_atom_site_fract_z
_atom_site_U_iso_or_equiv
_atom_site_adp_type
_atom_site_occupancy
_atom_site_site_symmetry_order
_atom_site_calc_flag
_atom_site_refinement_flags_posn
_atom_site_refinement_flags_adp
_atom_site_refinement_flags_occupancy
_atom_site_disorder_assembly
_atom_site_disorder_group
Br1 Br 0.32725(4) 0.73728(2) 0.04274(2) 0.03221(8) Uani 1 1 d . . . . .
O1 O 0.3781(2) 0.78981(13) 0.30113(11) 0.0205(2) Uani 1 1 d . . . . .
O2 O 0.2271(2) 0.68313(15) 0.50445(12) 0.0274(3) Uani 1 1 d . . . . .
O3 O 0.6415(2) 0.78976(14) 0.61004(11) 0.0223(2) Uani 1 1 d . . . . .
C1 C 0.4574(3) 0.7051(2) 0.19553(16) 0.0229(3) Uani 1 1 d . . . . .
C2 C 0.3570(4) 0.5353(2) 0.19207(18) 0.0281(4) Uani 1 1 d . . . . .
H2A H 0.181065 0.486785 0.149225 0.034 Uiso 1 1 calc R U . . .
H2B H 0.448803 0.469026 0.149762 0.034 Uiso 1 1 calc R U . . .
C3 C 0.4039(3) 0.56633(19) 0.33697(17) 0.0232(3) Uani 1 1 d . . . . .
H3 H 0.518237 0.513776 0.364037 0.028 Uiso 1 1 calc R U . . .
C4 C 0.1828(3) 0.5426(2) 0.39449(18) 0.0281(4) Uani 1 1 d . . . . .
H4A H 0.033492 0.524562 0.330663 0.034 Uiso 1 1 calc R U . . .
H4B H 0.160272 0.450872 0.421241 0.034 Uiso 1 1 calc R U . . .
C5 C 0.4543(3) 0.79529(19) 0.52070(16) 0.0205(3) Uani 1 1 d . . . . .
H5 H 0.440760 0.902650 0.544598 0.025 Uiso 1 1 calc R U . . .
C6 C 0.5189(3) 0.74789(18) 0.39377(16) 0.0192(3) Uani 1 1 d . . . . .
C7 C 0.7707(3) 0.7929(2) 0.36973(18) 0.0267(4) Uani 1 1 d . . . . .
H7 H 0.923185 0.832202 0.430524 0.032 Uiso 1 1 calc R U . . .
C8 C 0.7323(3) 0.7655(2) 0.24445(18) 0.0283(4) Uani 1 1 d . . . . .
H8 H 0.851469 0.780485 0.196453 0.034 Uiso 1 1 calc R U . . .
C9 C 0.6051(3) 0.8343(2) 0.73645(16) 0.0233(3) Uani 1 1 d . . . . .
H9A H 0.473005 0.749576 0.743375 0.028 Uiso 1 1 calc R U . . .
H9B H 0.555436 0.929159 0.755242 0.028 Uiso 1 1 calc R U . . .
C10 C 0.8352(3) 0.8659(2) 0.83075(17) 0.0259(4) Uani 1 1 d . . . . .
H10 H 0.826748 0.882970 0.917040 0.031 Uiso 1 1 calc R U . . .
C11 C 1.0486(3) 0.8722(2) 0.80448(18) 0.0296(4) Uani 1 1 d . . . . .
H11A H 1.065044 0.855779 0.719392 0.036 Uiso 1 1 calc R U . . .
H11B H 1.186373 0.893045 0.870567 0.036 Uiso 1 1 calc R U . . .

loop_
_atom_site_aniso_label
_atom_site_aniso_U_11
_atom_site_aniso_U_22
_atom_site_aniso_U_33
_atom_site_aniso_U_23
_atom_site_aniso_U_13
_atom_site_aniso_U_12
Br1 0.04507(13) 0.03519(12) 0.01797(10) 0.01176(8) 0.00458(8) 0.01450(9)
O1 0.0255(6) 0.0205(6) 0.0169(6) 0.0070(5) 0.0040(5) 0.0099(5)
O2 0.0234(6) 0.0305(7) 0.0224(6) 0.0047(5) 0.0073(5) 0.0035(5)
O3 0.0252(6) 0.0282(6) 0.0145(6) 0.0067(5) 0.0047(5) 0.0115(5)
C1 0.0303(9) 0.0253(8) 0.0162(8) 0.0092(6) 0.0061(7) 0.0115(7)
C2 0.0391(10) 0.0215(8) 0.0228(9) 0.0067(7) 0.0085(8) 0.0093(7)
C3 0.0297(9) 0.0177(8) 0.0237(9) 0.0080(6) 0.0081(7) 0.0086(7)
C4 0.0306(10) 0.0224(8) 0.0268(9) 0.0078(7) 0.0086(7) 0.0018(7)
C5 0.0225(8) 0.0205(8) 0.0196(8) 0.0081(6) 0.0044(6) 0.0078(6)
C6 0.0222(8) 0.0185(7) 0.0190(8) 0.0092(6) 0.0043(6) 0.0075(6)
C7 0.0230(9) 0.0309(9) 0.0273(9) 0.0137(8) 0.0058(7) 0.0066(7)
C8 0.0271(9) 0.0335(10) 0.0297(10) 0.0163(8) 0.0113(7) 0.0099(8)
C9 0.0274(9) 0.0251(8) 0.0173(8) 0.0055(7) 0.0081(7) 0.0093(7)
C10 0.0339(10) 0.0257(9) 0.0155(8) 0.0063(7) 0.0043(7) 0.0073(7)
C11 0.0301(10) 0.0368(10) 0.0210(9) 0.0107(8) 0.0025(7) 0.0109(8)

loop_
_atom_type_symbol
_atom_type_description
_atom_type_scat_dispersion_real
_atom_type_scat_dispersion_imag
_atom_type_scat_source
C C 0.0033 0.0016 'International Tables Vol C Tables 4.2.6.8 and 6.1.1.4'
H H 0.0000 0.0000 'International Tables Vol C Tables 4.2.6.8 and 6.1.1.4'
Br Br -0.2901 2.4595 'International Tables Vol C Tables 4.2.6.8 and 6.1.1.4'
O O 0.0106 0.0060 'International Tables Vol C Tables 4.2.6.8 and 6.1.1.4'

loop_
_diffrn_orient_matrix_type
_diffrn_orient_matrix_UB_11
_diffrn_orient_matrix_UB_12
_diffrn_orient_matrix_UB_13
_diffrn_orient_matrix_UB_21
_diffrn_orient_matrix_UB_22
_diffrn_orient_matrix_UB_23
_diffrn_orient_matrix_UB_31
_diffrn_orient_matrix_UB_32
_diffrn_orient_matrix_UB_33
'Nonius RMAT' 0.1551054 0.0702485 0.0646267 -0.0095135 -0.0791556 0.0421966 0.0958920 -0.0494570 -0.0564811

loop_
_geom_angle_atom_site_label_1
_geom_angle_atom_site_label_2
_geom_angle_atom_site_label_3
_geom_angle
_geom_angle_site_symmetry_1
_geom_angle_site_symmetry_3
_geom_angle_publ_flag
C1 O1 C6 93.97(11) . . ?
C5 O2 C4 111.04(13) . . ?
C5 O3 C9 112.51(13) . . ?
O1 C1 C8 102.58(14) . . ?
O1 C1 C2 101.74(13) . . ?
C8 C1 C2 109.61(15) . . ?
O1 C1 Br1 109.84(11) . . ?
C8 C1 Br1 116.74(12) . . ?
C2 C1 Br1 114.58(12) . . ?
C3 C2 C1 99.77(13) . . ?
C3 C2 H2A 111.8 . . ?
C1 C2 H2A 111.8 . . ?
C3 C2 H2B 111.8 . . ?
C1 C2 H2B 111.8 . . ?
H2A C2 H2B 109.5 . . ?
C4 C3 C2 117.63(16) . . ?
C4 C3 C6 101.08(13) . . ?
C2 C3 C6 101.26(13) . . ?
C4 C3 H3 111.9 . . ?
C2 C3 H3 111.9 . . ?
C6 C3 H3 111.9 . . ?
O2 C4 C3 107.53(14) . . ?
O2 C4 H4A 110.2 . . ?
C3 C4 H4A 110.2 . . ?
O2 C4 H4B 110.2 . . ?
C3 C4 H4B 110.2 . . ?
H4A C4 H4B 108.5 . . ?
O3 C5 O2 112.28(13) . . ?
O3 C5 C6 106.37(13) . . ?
O2 C5 C6 105.29(13) . . ?
O3 C5 H5 110.9 . . ?
O2 C5 H5 110.9 . . ?
C6 C5 H5 110.9 . . ?
O1 C6 C5 111.35(13) . . ?
O1 C6 C7 102.17(13) . . ?
C5 C6 C7 126.52(15) . . ?
O1 C6 C3 100.39(13) . . ?
C5 C6 C3 104.65(13) . . ?
C7 C6 C3 108.89(14) . . ?
C8 C7 C6 104.93(16) . . ?
C8 C7 H7 127.5 . . ?
C6 C7 H7 127.5 . . ?
C7 C8 C1 104.89(16) . . ?
C7 C8 H8 127.6 . . ?
C1 C8 H8 127.6 . . ?
O3 C9 C10 109.93(14) . . ?
O3 C9 H9A 109.7 . . ?
C10 C9 H9A 109.7 . . ?
O3 C9 H9B 109.7 . . ?
C10 C9 H9B 109.7 . . ?
H9A C9 H9B 108.2 . . ?
C11 C10 C9 125.45(17) . . ?
C11 C10 H10 117.3 . . ?
C9 C10 H10 117.3 . . ?
C10 C11 H11A 120.0 . . ?
C10 C11 H11B 120.0 . . ?
H11A C11 H11B 120.0 . . ?

loop_
_geom_bond_atom_site_label_1
_geom_bond_atom_site_label_2
_geom_bond_distance
_geom_bond_site_symmetry_2
_geom_bond_publ_flag
Br1 C1 1.9308(17) . ?
O1 C1 1.434(2) . ?
O1 C6 1.4544(19) . ?
O2 C5 1.415(2) . ?
O2 C4 1.453(2) . ?
O3 C5 1.404(2) . ?
O3 C9 1.426(2) . ?
C1 C8 1.514(3) . ?
C1 C2 1.551(2) . ?
C2 C3 1.544(2) . ?
C2 H2A 0.9900 . ?
C2 H2B 0.9900 . ?
C3 C4 1.523(2) . ?
C3 C6 1.560(2) . ?
C3 H3 1.0000 . ?
C4 H4A 0.9900 . ?
C4 H4B 0.9900 . ?
C5 C6 1.502(2) . ?
C5 H5 1.0000 . ?
C6 C7 1.510(2) . ?
C7 C8 1.334(3) . ?
C7 H7 0.9500 . ?
C8 H8 0.9500 . ?
C9 C10 1.491(2) . ?
C9 H9A 0.9900 . ?
C9 H9B 0.9900 . ?
C10 C11 1.313(3) . ?
C10 H10 0.9500 . ?
C11 H11A 0.9500 . ?
C11 H11B 0.9500 . ?

loop_
_geom_torsion_atom_site_label_1
_geom_torsion_atom_site_label_2
_geom_torsion_atom_site_label_3
_geom_torsion_atom_site_label_4
_geom_torsion
_geom_torsion_site_symmetry_1
_geom_torsion_site_symmetry_2
_geom_torsion_site_symmetry_3
_geom_torsion_site_symmetry_4
_geom_torsion_publ_flag
C6 O1 C1 C8 -51.53(14) . . . . ?
C6 O1 C1 C2 61.89(14) . . . . ?
C6 O1 C1 Br1 -176.32(11) . . . . ?
O1 C1 C2 C3 -38.38(16) . . . . ?
C8 C1 C2 C3 69.68(17) . . . . ?
Br1 C1 C2 C3 -156.83(12) . . . . ?
C1 C2 C3 C4 109.60(16) . . . . ?
C1 C2 C3 C6 0.60(17) . . . . ?
C5 O2 C4 C3 1.11(19) . . . . ?
C2 C3 C4 O2 -128.78(15) . . . . ?
C6 C3 C4 O2 -19.68(18) . . . . ?
C9 O3 C5 O2 -66.05(17) . . . . ?
C9 O3 C5 C6 179.28(13) . . . . ?
C4 O2 C5 O3 -96.25(16) . . . . ?
C4 O2 C5 C6 19.08(18) . . . . ?
C1 O1 C6 C5 -170.78(13) . . . . ?
C1 O1 C6 C7 51.67(14) . . . . ?
C1 O1 C6 C3 -60.43(13) . . . . ?
O3 C5 C6 O1 -164.19(12) . . . . ?
O2 C5 C6 O1 76.47(16) . . . . ?
O3 C5 C6 C7 -39.4(2) . . . . ?
O2 C5 C6 C7 -158.70(15) . . . . ?
O3 C5 C6 C3 88.22(15) . . . . ?
O2 C5 C6 C3 -31.12(16) . . . . ?
C4 C3 C6 O1 -84.90(15) . . . . ?
C2 C3 C6 O1 36.48(16) . . . . ?
C4 C3 C6 C5 30.60(17) . . . . ?
C2 C3 C6 C5 151.99(14) . . . . ?
C4 C3 C6 C7 168.29(14) . . . . ?
C2 C3 C6 C7 -70.32(17) . . . . ?
O1 C6 C7 C8 -33.55(18) . . . . ?
C5 C6 C7 C8 -162.10(16) . . . . ?
C3 C6 C7 C8 72.03(18) . . . . ?
C6 C7 C8 C1 0.30(19) . . . . ?
O1 C1 C8 C7 33.63(18) . . . . ?
C2 C1 C8 C7 -73.88(19) . . . . ?
Br1 C1 C8 C7 153.75(13) . . . . ?
C5 O3 C9 C10 -165.48(14) . . . . ?
O3 C9 C10 C11 8.2(3) . . . . ?
